data_7046545
loop_
_publ_author_name
'He, Minghui'
'Wang, Yao'
'Gao, Xiaoxia'
'Li, Saidan'
'He, Yabing'

_publ_section_title
;
 Three ligand-originated MOF isomers: the positional effect of the methyl
 group on structures and selective
 C<sub>2</sub>H<sub>2</sub>/CH<sub>4</sub> and
 CO<sub>2</sub>/CH<sub>4</sub> adsorption properties.
;
_journal_issue 27
_journal_name_full 'Dalton transactions (Cambridge, England : 2003)'
_journal_page_first 8983
_journal_page_last 8991
_journal_paper_doi 10.1039/c8dt01017j
_journal_volume 47
_journal_year 2018
_chemical_formula_moiety 'C23 H16 Cu2 O10 [16DMF+2H2O]'
_chemical_formula_sum 'C117 H164 Cu6 N16 O48'
_chemical_formula_weight 2943.94
_space_group_crystal_system orthorhombic
_space_group_IT_number 36
_space_group_name_Hall 'C 2c -2'
_space_group_name_H-M_alt 'C m c 21'
_symmetry_space_group_name_Hall 'C 2c -2'
_symmetry_space_group_name_H-M 'C m c 21'
_atom_sites_solution_hydrogens mixed
_audit_creation_method SHELXL-2014/7
_audit_update_record
;
2018-04-09 deposited with the CCDC.
2018-06-05 downloaded from the CCDC.
;
_cell_angle_alpha 90
_cell_angle_beta 90
_cell_angle_gamma 90
_cell_formula_units_Z 4
_cell_length_a 24.8102(15)
_cell_length_b 33.4318(19)
_cell_length_c 18.3552(10)
_cell_measurement_reflns_used 46239
_cell_measurement_temperature 296(2)
_cell_measurement_theta_max 27.56
_cell_measurement_theta_min 0.996
_cell_volume 15224.7(15)
_computing_structure_refinement 'SHELXL-2014/7 (Sheldrick, 2014)'
_diffrn_ambient_temperature 296(2)
_diffrn_measured_fraction_theta_full 1.000
_diffrn_measured_fraction_theta_max 0.996
_diffrn_measurement_device_type 'Bruker SMART APEX II CCD area detector'
_diffrn_measurement_method 'omega scans'
_diffrn_radiation_type MoK\a
_diffrn_radiation_wavelength 0.71073
_diffrn_reflns_av_R_equivalents 0.0909
_diffrn_reflns_av_unetI/netI 0.1587
_diffrn_reflns_Laue_measured_fraction_full 1.000
_diffrn_reflns_Laue_measured_fraction_max 0.996
_diffrn_reflns_limit_h_max 22
_diffrn_reflns_limit_h_min -32
_diffrn_reflns_limit_k_max 43
_diffrn_reflns_limit_k_min -39
_diffrn_reflns_limit_l_max 23
_diffrn_reflns_limit_l_min -23
_diffrn_reflns_number 46239
_diffrn_reflns_point_group_measured_fraction_full 1.000
_diffrn_reflns_point_group_measured_fraction_max 0.996
_diffrn_reflns_theta_full 25.242
_diffrn_reflns_theta_max 27.564
_diffrn_reflns_theta_min 1.022
_exptl_absorpt_coefficient_mu 0.904
_exptl_absorpt_correction_T_max 0.9263
_exptl_absorpt_correction_T_min 0.8742
_exptl_absorpt_correction_type empirical
_exptl_crystal_colour blue
_exptl_crystal_density_diffrn 1.284
_exptl_crystal_description block
_exptl_crystal_F_000 6143
_exptl_crystal_size_max 0.160
_exptl_crystal_size_mid 0.110
_exptl_crystal_size_min 0.090
_platon_squeeze_details
' The residual electron density of 4378 electrons per unit cell was tentatively assigned to 16 DMF and 2 H2O, which was mainly established according to the elemental analysis'
_refine_diff_density_max 1.063
_refine_diff_density_min -0.943
_refine_diff_density_rms 0.105
_refine_ls_abs_structure_details
;
 Refined as a perfect inversion twin.
;
_refine_ls_abs_structure_Flack 0.5
_refine_ls_extinction_method none
_refine_ls_goodness_of_fit_ref 1.013
_refine_ls_hydrogen_treatment constr
_refine_ls_matrix_type full
_refine_ls_number_parameters 468
_refine_ls_number_reflns 17450
_refine_ls_number_restraints 2
_refine_ls_restrained_S_all 1.015
_refine_ls_R_factor_all 0.1345
_refine_ls_R_factor_gt 0.0681
_refine_ls_shift/su_max 0.000
_refine_ls_shift/su_mean 0.000
_refine_ls_structure_factor_coef Fsqd
_refine_ls_weighting_details 'w=1/[\s^2^(Fo^2^)+(0.0410P)^2^] where P=(Fo^2^+2Fc^2^)/3'
_refine_ls_weighting_scheme calc
_refine_ls_wR_factor_gt 0.1234
_refine_ls_wR_factor_ref 0.1370
_reflns_Friedel_coverage 0.939
_reflns_Friedel_fraction_full 1.000
_reflns_Friedel_fraction_max 0.996
_reflns_number_gt 8870
_reflns_number_total 17450
_reflns_threshold_expression 'I > 2\s(I)'
_cod_data_source_file c8dt01017j2.cif
_cod_data_source_block ZJNU-81
_cod_depositor_comments 'Adding full bibliography for 7046545--7046547.cif.'
_cod_database_code 7046545
_shelx_shelxl_version_number 2014/7
_shelx_space_group_comment
;
The symmetry employed for this shelxl refinement is uniquely defined
by the following loop, which should always be used as a source of
symmetry information in preference to the above space-group names.
They are only intended as comments.
;
_shelx_estimated_absorpt_t_min 0.869
_shelx_estimated_absorpt_t_max 0.923

loop_
_space_group_symop_operation_xyz
'x, y, z'
'-x, -y, z+1/2'
'-x, y, z'
'x, -y, z+1/2'
'x+1/2, y+1/2, z'
'-x+1/2, -y+1/2, z+1/2'
'-x+1/2, y+1/2, z'
'x+1/2, -y+1/2, z+1/2'

loop_
_atom_site_label
_atom_site_type_symbol
_atom_site_fract_x
_atom_site_fract_y
_atom_site_fract_z
_atom_site_U_iso_or_equiv
_atom_site_adp_type
_atom_site_occupancy
_atom_site_site_symmetry_order
_atom_site_calc_flag
_atom_site_refinement_flags_posn
_atom_site_refinement_flags_adp
_atom_site_refinement_flags_occupancy
Cu1 Cu 0.21893(4) 0.27421(3) 0.30141(5) 0.0302(2) Uani 1 1 d . . .
Cu2 Cu 0.29746(4) 0.23945(3) 0.37592(6) 0.0317(2) Uani 1 1 d . . .
Cu3 Cu 0.0000 0.13985(4) 0.10164(9) 0.0355(4) Uani 1 2 d S T P
Cu4 Cu 0.0000 0.06099(4) 0.11052(8) 0.0366(4) Uani 1 2 d S T P
O1 O 0.0564(2) 0.07162(16) 0.1829(3) 0.0399(15) Uani 1 1 d . . .
O2 O 0.0548(3) 0.13835(17) 0.1727(4) 0.065(2) Uani 1 1 d . . .
O3 O 0.1900(2) 0.21948(14) 0.2921(3) 0.0425(15) Uani 1 1 d . . .
O4 O 0.2568(2) 0.19062(15) 0.3541(3) 0.0453(17) Uani 1 1 d . . .
O5 O 0.0561(2) -0.06324(15) 0.5311(3) 0.0398(15) Uani 1 1 d . . .
O6 O 0.0541(3) -0.12992(18) 0.5270(4) 0.070(2) Uani 1 1 d . . .
O7 O 0.1746(2) -0.20638(14) 0.3831(3) 0.0423(15) Uani 1 1 d . . .
O8 O 0.2426(2) -0.17739(15) 0.3214(3) 0.0482(17) Uani 1 1 d . . .
O9 O 0.2662(2) 0.26329(17) 0.2182(3) 0.0441(16) Uani 1 1 d . . .
O10 O 0.3330(2) 0.23182(17) 0.2812(3) 0.0462(16) Uani 1 1 d . . .
O11 O 0.2500(3) 0.24981(17) -0.0412(3) 0.0428(15) Uani 1 1 d . . .
O12 O 0.3177(2) 0.22158(17) -0.1050(3) 0.0515(17) Uani 1 1 d . . .
O1W O 0.1575(3) 0.3077(2) 0.2482(4) 0.086(2) Uani 1 1 d . . .
H1WA H 0.1459 0.3035 0.2047 0.103 Uiso 1 1 d R U .
H1WB H 0.1405 0.3276 0.2668 0.103 Uiso 1 1 d R U .
O2W O 0.3584(3) 0.2097(3) 0.4361(4) 0.100(3) Uani 1 1 d . . .
H2WA H 0.3509 0.1854 0.4451 0.120 Uiso 1 1 d R U .
H2WB H 0.3673 0.2220 0.4749 0.120 Uiso 1 1 d R U .
O3W O 0.0000 0.2047(2) 0.0878(7) 0.101(2) Uani 1 2 d S T P
H3WA H 0.0278 0.2146 0.1079 0.121 Uiso 1 1 d R U .
O4W O 0.0000 -0.0020(2) 0.1226(5) 0.064(3) Uani 1 2 d S T P
H4WA H -0.0278 -0.0091 0.1464 0.077 Uiso 1 1 d R U .
C1 C 0.0741(4) 0.1062(3) 0.1984(5) 0.040(2) Uani 1 1 d . . .
C2 C 0.1228(4) 0.1096(2) 0.2473(4) 0.037(2) Uani 1 1 d . . .
C3 C 0.1485(3) 0.0747(2) 0.2728(4) 0.036(2) Uani 1 1 d . . .
H3 H 0.1333 0.0498 0.2632 0.044 Uiso 1 1 calc R U .
C4 C 0.1433(4) 0.1454(2) 0.2635(5) 0.040(2) Uani 1 1 d . . .
H4 H 0.1256 0.1683 0.2476 0.048 Uiso 1 1 calc R U .
C5 C 0.1910(3) 0.1491(2) 0.3041(5) 0.034(2) Uani 1 1 d . . .
C6 C 0.2164(4) 0.1159(2) 0.3284(4) 0.040(2) Uani 1 1 d . . .
H6 H 0.2475 0.1183 0.3562 0.048 Uiso 1 1 calc R U .
C7 C 0.1953(3) 0.0768(2) 0.3114(5) 0.037(2) Uani 1 1 d . . .
C8 C 0.2146(4) 0.1905(2) 0.3189(4) 0.033(2) Uani 1 1 d . . .
C9 C 0.2237(4) 0.0416(2) 0.3367(5) 0.043(2) Uani 1 1 d . . .
C10 C 0.1966(3) 0.0065(2) 0.3559(5) 0.047(3) Uani 1 1 d . . .
H10 H 0.1592 0.0063 0.3537 0.056 Uiso 1 1 calc R U .
C11 C 0.2814(4) 0.0399(3) 0.3384(6) 0.069(4) Uani 1 1 d . . .
H11 H 0.3022 0.0613 0.3221 0.083 Uiso 1 1 calc R U .
C12 C 0.2228(3) -0.0282(2) 0.3781(6) 0.046(2) Uani 1 1 d . . .
C13 C 0.3055(3) 0.0049(3) 0.3655(10) 0.101(5) Uani 1 1 d . . .
C14 C 0.3701(4) 0.0050(3) 0.3571(8) 0.101(2) Uani 1 1 d . . .
H14A H 0.3824 0.0318 0.3484 0.151 Uiso 1 1 calc R U .
H14B H 0.3862 -0.0051 0.4011 0.151 Uiso 1 1 calc R U .
H14C H 0.3803 -0.0118 0.3169 0.151 Uiso 1 1 calc R U .
C15 C 0.2779(5) -0.0283(3) 0.3779(8) 0.101(2) Uani 1 1 d . . .
H15 H 0.2963 -0.0521 0.3866 0.121 Uiso 1 1 calc R U .
C16 C 0.1925(3) -0.0642(2) 0.3950(5) 0.042(2) Uani 1 1 d . . .
C17 C 0.1461(4) -0.0627(2) 0.4399(4) 0.043(2) Uani 1 1 d . . .
H17 H 0.1343 -0.0383 0.4581 0.052 Uiso 1 1 calc R U .
C18 C 0.1184(4) -0.0969(2) 0.4568(5) 0.041(2) Uani 1 1 d . . .
C19 C 0.0730(4) -0.0968(3) 0.5104(5) 0.042(2) Uani 1 1 d . . .
C20 C 0.1334(4) -0.1336(3) 0.4292(5) 0.054(3) Uani 1 1 d . . .
H20 H 0.1138 -0.1567 0.4393 0.065 Uiso 1 1 calc R U .
C21 C 0.2070(4) -0.1018(2) 0.3676(5) 0.039(2) Uani 1 1 d . . .
H21 H 0.2364 -0.1038 0.3365 0.047 Uiso 1 1 calc R U .
C22 C 0.1800(4) -0.1344(2) 0.3849(5) 0.041(2) Uani 1 1 d D . .
C23 C 0.1984(4) -0.1764(2) 0.3619(5) 0.039(2) Uani 1 1 d D . .
C24 C 0.3095(4) 0.2436(2) 0.2237(5) 0.035(2) Uani 1 1 d . . .
C25 C 0.3350(4) 0.2310(2) 0.1513(4) 0.034(2) Uani 1 1 d . . .
C26 C 0.3811(3) 0.2095(2) 0.1482(5) 0.040(2) Uani 1 1 d . . .
H26 H 0.4009 0.2051 0.1905 0.048 Uiso 1 1 calc R U .
C27 C 0.3071(3) 0.2385(2) 0.0861(5) 0.038(2) Uani 1 1 d . . .
H27 H 0.2752 0.2531 0.0876 0.045 Uiso 1 1 calc R U .
C28 C 0.3251(3) 0.2250(2) 0.0217(4) 0.034(2) Uani 1 1 d . . .
C29 C 0.3988(4) 0.1941(2) 0.0837(5) 0.043(2) Uani 1 1 d . . .
C30 C 0.3721(3) 0.2019(2) 0.0190(4) 0.036(2) Uani 1 1 d . . .
H30 H 0.3851 0.1920 -0.0251 0.043 Uiso 1 1 calc R U .
C31 C 0.2971(4) 0.2322(2) -0.0434(5) 0.032(2) Uani 1 1 d . . .
C32 C 0.4516(3) 0.1707(3) 0.0792(5) 0.041(2) Uani 1 1 d . . .
C33 C 0.5000 0.1875(3) 0.0944(7) 0.042(3) Uani 1 2 d S T P
H33 H 0.5000 0.2125 0.1168 0.050 Uiso 1 2 calc R U P
C34 C 0.4519(4) 0.1332(3) 0.0427(5) 0.053(3) Uani 1 1 d . . .
H34 H 0.4197 0.1215 0.0279 0.063 Uiso 1 1 calc R U .
C35 C 0.5000 0.1146(4) 0.0295(11) 0.101(2) Uani 1 2 d S T P
C36 C 0.5000 0.0721(5) 0.0004(10) 0.114(7) Uani 1 2 d S T P
H36A H 0.4698 0.0683 -0.0280 0.136 Uiso 1 1 d R U .
H36B H 0.5000 0.0528 0.0381 0.136 Uiso 1 2 d R U P

loop_
_atom_site_aniso_label
_atom_site_aniso_U_11
_atom_site_aniso_U_22
_atom_site_aniso_U_33
_atom_site_aniso_U_23
_atom_site_aniso_U_13
_atom_site_aniso_U_12
Cu1 0.0385(5) 0.0226(5) 0.0297(5) -0.0020(5) -0.0057(6) 0.0005(5)
Cu2 0.0396(6) 0.0244(5) 0.0309(5) -0.0019(5) -0.0041(6) 0.0028(5)
Cu3 0.0348(9) 0.0163(7) 0.0553(10) 0.0028(7) 0.000 0.000
Cu4 0.0340(9) 0.0168(7) 0.0592(11) 0.0012(7) 0.000 0.000
O1 0.047(4) 0.027(3) 0.046(4) 0.003(3) -0.012(3) -0.004(3)
O2 0.071(5) 0.022(3) 0.102(6) 0.010(4) -0.041(4) -0.002(3)
O3 0.055(4) 0.018(3) 0.054(4) 0.000(3) -0.009(4) -0.006(3)
O4 0.050(4) 0.029(3) 0.056(4) -0.002(3) -0.015(3) -0.002(3)
O5 0.034(4) 0.026(3) 0.059(4) -0.003(3) 0.000(3) 0.005(3)
O6 0.091(6) 0.025(4) 0.095(5) -0.001(4) 0.039(5) -0.008(4)
O7 0.047(4) 0.022(3) 0.058(4) -0.005(3) 0.011(4) -0.010(3)
O8 0.052(4) 0.033(3) 0.059(5) -0.002(3) 0.016(3) 0.000(3)
O9 0.055(4) 0.050(4) 0.027(3) 0.001(3) 0.012(3) 0.022(3)
O10 0.046(4) 0.059(4) 0.034(4) -0.007(3) -0.004(3) 0.009(3)
O11 0.056(4) 0.050(4) 0.022(3) -0.007(3) 0.002(3) 0.010(3)
O12 0.059(4) 0.063(4) 0.032(4) 0.010(3) 0.010(3) 0.015(3)
O1W 0.059(5) 0.108(6) 0.090(6) 0.042(5) -0.035(4) -0.007(5)
O2W 0.052(5) 0.169(8) 0.079(5) 0.058(5) -0.026(4) 0.012(5)
O3W 0.123(5) 0.019(3) 0.160(6) 0.007(4) 0.000 0.000
O4W 0.076(6) 0.029(4) 0.087(7) 0.019(4) 0.000 0.000
C1 0.026(5) 0.044(6) 0.048(6) -0.004(5) -0.006(4) -0.001(5)
C2 0.039(6) 0.035(5) 0.037(5) -0.010(4) -0.010(4) -0.004(4)
C3 0.040(6) 0.024(4) 0.045(5) -0.001(4) -0.003(5) -0.002(4)
C4 0.040(6) 0.031(5) 0.049(6) -0.006(4) 0.002(5) 0.004(5)
C5 0.036(5) 0.023(4) 0.044(5) -0.012(4) -0.001(5) -0.006(4)
C6 0.050(6) 0.030(5) 0.039(5) -0.002(4) -0.001(5) 0.000(5)
C7 0.036(5) 0.030(5) 0.045(6) 0.005(4) -0.003(5) -0.001(4)
C8 0.041(6) 0.023(5) 0.034(6) -0.005(4) -0.006(4) -0.004(4)
C9 0.043(6) 0.016(4) 0.070(7) -0.004(4) 0.005(5) -0.001(5)
C10 0.027(5) 0.033(5) 0.081(8) 0.010(5) -0.002(5) 0.005(5)
C11 0.026(5) 0.041(6) 0.140(11) 0.036(6) -0.023(6) 0.006(5)
C12 0.027(5) 0.033(5) 0.077(7) 0.015(5) 0.001(6) -0.005(4)
C13 0.026(6) 0.032(5) 0.244(16) 0.015(8) 0.001(9) 0.010(5)
C14 0.123(5) 0.019(3) 0.160(6) 0.007(4) 0.000 0.000
C15 0.123(5) 0.019(3) 0.160(6) 0.007(4) 0.000 0.000
C16 0.028(5) 0.042(5) 0.055(7) 0.003(4) 0.002(5) 0.004(4)
C17 0.065(7) 0.022(5) 0.042(5) -0.002(4) 0.002(5) -0.002(5)
C18 0.046(6) 0.024(5) 0.052(6) -0.008(4) 0.002(5) 0.000(5)
C19 0.038(6) 0.038(6) 0.049(6) -0.016(5) -0.002(5) 0.005(5)
C20 0.056(7) 0.043(6) 0.064(7) -0.014(5) 0.006(6) 0.008(5)
C21 0.046(6) 0.023(4) 0.050(6) -0.003(4) 0.002(5) 0.006(4)
C22 0.046(6) 0.035(5) 0.043(6) 0.001(5) 0.008(5) 0.002(4)
C23 0.045(6) 0.036(5) 0.036(6) -0.008(4) 0.006(5) -0.001(5)
C24 0.045(6) 0.024(4) 0.035(5) 0.000(4) 0.005(5) -0.004(5)
C25 0.048(6) 0.030(5) 0.025(5) -0.006(4) -0.007(4) 0.002(4)
C26 0.040(6) 0.043(5) 0.037(5) -0.004(4) 0.001(5) -0.001(5)
C27 0.035(5) 0.022(4) 0.056(5) 0.000(4) 0.003(5) -0.001(4)
C28 0.034(5) 0.037(5) 0.032(5) 0.000(4) -0.008(4) -0.008(5)
C29 0.045(6) 0.036(5) 0.048(6) -0.004(4) -0.002(5) -0.006(5)
C30 0.036(5) 0.036(5) 0.035(5) 0.009(4) -0.006(4) -0.003(4)
C31 0.043(6) 0.019(4) 0.033(5) -0.001(4) 0.002(4) 0.004(4)
C32 0.034(6) 0.044(6) 0.045(6) -0.011(4) 0.004(5) 0.001(5)
C33 0.052(9) 0.026(7) 0.047(8) -0.015(6) 0.000 0.000
C34 0.036(6) 0.039(6) 0.082(7) -0.005(5) 0.010(5) -0.002(5)
C35 0.123(5) 0.019(3) 0.160(6) 0.007(4) 0.000 0.000
C36 0.062(12) 0.090(14) 0.19(2) -0.007(14) 0.000 0.000

loop_
_atom_type_symbol
_atom_type_description
_atom_type_scat_dispersion_real
_atom_type_scat_dispersion_imag
_atom_type_scat_source
C C 0.0033 0.0016 'International Tables Vol C Tables 4.2.6.8 and 6.1.1.4'
H H 0.0000 0.0000 'International Tables Vol C Tables 4.2.6.8 and 6.1.1.4'
Cu Cu 0.3201 1.2651 'International Tables Vol C Tables 4.2.6.8 and 6.1.1.4'
O O 0.0106 0.0060 'International Tables Vol C Tables 4.2.6.8 and 6.1.1.4'
N N 0.0061 0.0033 'International Tables Vol C Tables 4.2.6.8 and 6.1.1.4'

loop_
_geom_angle_atom_site_label_1
_geom_angle_atom_site_label_2
_geom_angle_atom_site_label_3
_geom_angle
_geom_angle_site_symmetry_1
_geom_angle_site_symmetry_3
O8 Cu1 O12 90.1(2) 7 6
O8 Cu1 O9 90.5(2) 7 .
O12 Cu1 O9 168.4(3) 6 .
O8 Cu1 O3 169.1(2) 7 .
O12 Cu1 O3 88.5(2) 6 .
O9 Cu1 O3 88.7(2) . .
O8 Cu1 O1W 90.0(3) 7 .
O12 Cu1 O1W 91.9(3) 6 .
O9 Cu1 O1W 99.7(3) . .
O3 Cu1 O1W 100.8(3) . .
O8 Cu1 Cu2 84.56(18) 7 .
O12 Cu1 Cu2 85.42(17) 6 .
O9 Cu1 Cu2 83.14(17) . .
O3 Cu1 Cu2 84.54(17) . .
O1W Cu1 Cu2 173.9(2) . .
O7 Cu2 O11 89.5(2) 7 6
O7 Cu2 O4 166.7(2) 7 .
O11 Cu2 O4 90.1(2) 6 .
O7 Cu2 O10 91.2(2) 7 .
O11 Cu2 O10 168.8(2) 6 .
O4 Cu2 O10 86.7(2) . .
O7 Cu2 O2W 98.5(3) 7 .
O11 Cu2 O2W 96.3(3) 6 .
O4 Cu2 O2W 94.8(3) . .
O10 Cu2 O2W 94.6(3) . .
O7 Cu2 Cu1 83.57(17) 7 .
O11 Cu2 Cu1 83.01(17) 6 .
O4 Cu2 Cu1 83.18(17) . .
O10 Cu2 Cu1 85.98(17) . .
O2W Cu2 Cu1 177.8(2) . .
O2 Cu3 O2 92.3(5) . 3
O2 Cu3 O6 168.5(2) . 2_554
O2 Cu3 O6 89.2(3) 3 2_554
O2 Cu3 O6 89.2(3) . 4_554
O2 Cu3 O6 168.5(2) 3 4_554
O6 Cu3 O6 87.1(5) 2_554 4_554
O2 Cu3 O3W 96.1(3) . .
O2 Cu3 O3W 96.1(3) 3 .
O6 Cu3 O3W 95.0(3) 2_554 .
O6 Cu3 O3W 95.0(3) 4_554 .
O2 Cu3 Cu4 86.03(17) . .
O2 Cu3 Cu4 86.03(17) 3 .
O6 Cu3 Cu4 82.72(18) 2_554 .
O6 Cu3 Cu4 82.72(18) 4_554 .
O3W Cu3 Cu4 176.9(4) . .
O1 Cu4 O1 90.9(3) 3 .
O1 Cu4 O5 89.5(2) 3 2_554
O1 Cu4 O5 167.1(2) . 2_554
O1 Cu4 O5 167.1(2) 3 4_554
O1 Cu4 O5 89.5(2) . 4_554
O5 Cu4 O5 87.3(3) 2_554 4_554
O1 Cu4 O4W 96.3(2) 3 .
O1 Cu4 O4W 96.3(2) . .
O5 Cu4 O4W 96.5(2) 2_554 .
O5 Cu4 O4W 96.5(2) 4_554 .
O1 Cu4 Cu3 82.01(16) 3 .
O1 Cu4 Cu3 82.01(16) . .
O5 Cu4 Cu3 85.31(15) 2_554 .
O5 Cu4 Cu3 85.31(15) 4_554 .
O4W Cu4 Cu3 177.6(3) . .
C1 O1 Cu4 124.3(5) . .
C1 O2 Cu3 123.5(6) . .
C8 O3 Cu1 120.7(5) . .
C8 O4 Cu2 123.3(5) . .
C19 O5 Cu4 118.8(6) . 2
C19 O6 Cu3 125.8(6) . 2
C23 O7 Cu2 124.8(5) . 7_545
C23 O8 Cu1 122.8(5) . 7_545
C24 O9 Cu1 122.9(5) . .
C24 O10 Cu2 119.4(5) . .
C31 O11 Cu2 126.6(5) . 6_554
C31 O12 Cu1 124.6(6) . 6_554
Cu1 O1W H1WA 125.5 . .
Cu1 O1W H1WB 125.2 . .
H1WA O1W H1WB 109.3 . .
Cu2 O2W H2WA 113.2 . .
Cu2 O2W H2WB 113.2 . .
H2WA O2W H2WB 110.9 . .
Cu3 O3W H3WA 109.6 . .
Cu4 O4W H4WA 109.3 . .
O2 C1 O1 123.9(8) . .
O2 C1 C2 117.4(8) . .
O1 C1 C2 118.6(8) . .
C4 C2 C3 119.8(8) . .
C4 C2 C1 120.3(8) . .
C3 C2 C1 119.8(7) . .
C7 C3 C2 120.9(7) . .
C7 C3 H3 119.5 . .
C2 C3 H3 119.5 . .
C2 C4 C5 121.3(8) . .
C2 C4 H4 119.3 . .
C5 C4 H4 119.3 . .
C6 C5 C4 119.6(7) . .
C6 C5 C8 120.5(8) . .
C4 C5 C8 120.0(8) . .
C5 C6 C7 120.3(8) . .
C5 C6 H6 119.8 . .
C7 C6 H6 119.8 . .
C3 C7 C6 118.0(8) . .
C3 C7 C9 122.5(8) . .
C6 C7 C9 119.5(8) . .
O4 C8 O3 128.2(7) . .
O4 C8 C5 115.1(8) . .
O3 C8 C5 116.6(8) . .
C10 C9 C11 116.2(8) . .
C10 C9 C7 122.1(8) . .
C11 C9 C7 121.6(8) . .
C12 C10 C9 123.4(8) . .
C12 C10 H10 118.3 . .
C9 C10 H10 118.3 . .
C13 C11 C9 117.8(8) . .
C13 C11 H11 121.1 . .
C9 C11 H11 121.1 . .
C15 C12 C10 117.9(8) . .
C15 C12 C16 121.0(8) . .
C10 C12 C16 120.8(7) . .
C15 C13 C11 122.5(9) . .
C15 C13 C14 122.3(9) . .
C11 C13 C14 112.9(9) . .
C13 C14 H14A 109.5 . .
C13 C14 H14B 109.5 . .
H14A C14 H14B 109.5 . .
C13 C14 H14C 109.5 . .
H14A C14 H14C 109.5 . .
H14B C14 H14C 109.5 . .
C13 C15 C12 121.1(10) . .
C13 C15 H15 119.4 . .
C12 C15 H15 119.4 . .
C21 C16 C17 116.6(8) . .
C21 C16 C12 122.3(8) . .
C17 C16 C12 121.0(8) . .
C18 C17 C16 120.8(8) . .
C18 C17 H17 119.6 . .
C16 C17 H17 119.6 . .
C17 C18 C20 121.6(9) . .
C17 C18 C19 121.8(8) . .
C20 C18 C19 116.4(8) . .
O6 C19 O5 126.7(9) . .
O6 C19 C18 116.5(8) . .
O5 C19 C18 116.8(8) . .
C18 C20 C22 116.7(9) . .
C18 C20 H20 121.7 . .
C22 C20 H20 121.7 . .
C22 C21 C16 121.7(8) . .
C22 C21 H21 119.1 . .
C16 C21 H21 119.1 . .
C21 C22 C20 122.5(8) . .
C21 C22 C23 122.6(8) . .
C20 C22 C23 114.8(8) . .
O7 C23 O8 123.6(7) . .
O7 C23 C22 121.2(8) . .
O8 C23 C22 115.1(7) . .
O9 C24 O10 128.2(8) . .
O9 C24 C25 115.1(8) . .
O10 C24 C25 116.6(8) . .
C26 C25 C27 118.4(8) . .
C26 C25 C24 122.1(8) . .
C27 C25 C24 119.1(8) . .
C25 C26 C29 120.7(9) . .
C25 C26 H26 119.7 . .
C29 C26 H26 119.7 . .
C28 C27 C25 121.7(8) . .
C28 C27 H27 119.2 . .
C25 C27 H27 119.2 . .
C27 C28 C30 119.7(8) . .
C27 C28 C31 121.7(8) . .
C30 C28 C31 118.5(8) . .
C26 C29 C30 121.2(8) . .
C26 C29 C32 121.1(8) . .
C30 C29 C32 117.5(8) . .
C29 C30 C28 118.2(8) . .
C29 C30 H30 120.9 . .
C28 C30 H30 120.9 . .
O12 C31 O11 120.2(8) . .
O12 C31 C28 120.1(8) . .
O11 C31 C28 119.6(8) . .
C33 C32 C34 117.3(9) . .
C33 C32 C29 122.4(8) . .
C34 C32 C29 118.7(8) . .
C32 C33 C32 124.8(11) . 3_655
C32 C33 H33 117.6 . .
C32 C33 H33 117.6 3_655 .
C35 C34 C32 119.3(10) . .
C35 C34 H34 120.4 . .
C32 C34 H34 120.4 . .
C34 C35 C34 121.6(14) . 3_655
C34 C35 C36 119.2(7) . .
C34 C35 C36 119.2(7) 3_655 .
C35 C36 H36A 109.0 . .
C35 C36 H36B 112.3 . .
H36A C36 H36B 108.8 . .

loop_
_geom_bond_atom_site_label_1
_geom_bond_atom_site_label_2
_geom_bond_distance
_geom_bond_site_symmetry_2
Cu1 O8 1.914(6) 7
Cu1 O12 1.948(6) 6
Cu1 O9 1.959(5) .
Cu1 O3 1.973(5) .
Cu1 O1W 2.128(6) .
Cu1 Cu2 2.6490(13) .
Cu2 O7 1.943(5) 7
Cu2 O11 1.956(6) 6
Cu2 O4 1.960(5) .
Cu2 O10 1.965(5) .
Cu2 O2W 2.121(6) .
Cu3 O2 1.885(6) .
Cu3 O2 1.886(6) 3
Cu3 O6 1.946(7) 2_554
Cu3 O6 1.946(7) 4_554
Cu3 O3W 2.182(8) .
Cu3 Cu4 2.6415(17) .
Cu4 O1 1.962(6) 3
Cu4 O1 1.962(6) .
Cu4 O5 2.016(6) 2_554
Cu4 O5 2.016(6) 4_554
Cu4 O4W 2.119(8) .
O1 C1 1.269(9) .
O2 C1 1.267(9) .
O3 C8 1.246(9) .
O4 C8 1.231(9) .
O5 C19 1.257(9) .
O5 Cu4 2.016(6) 2
O6 C19 1.239(10) .
O6 Cu3 1.946(7) 2
O7 C23 1.227(9) .
O7 Cu2 1.943(5) 7_545
O8 C23 1.326(10) .
O8 Cu1 1.914(6) 7_545
O9 C24 1.265(9) .
O10 C24 1.267(9) .
O11 C31 1.310(9) .
O11 Cu2 1.956(6) 6_554
O12 C31 1.292(9) .
O12 Cu1 1.948(6) 6_554
O1W H1WA 0.8610 .
O1W H1WB 0.8600 .
O2W H2WA 0.8502 .
O2W H2WB 0.8501 .
O3W H3WA 0.8500 .
O4W H4WA 0.8500 .
C1 C2 1.510(12) .
C2 C4 1.332(10) .
C2 C3 1.410(11) .
C3 C7 1.363(11) .
C3 H3 0.9300 .
C4 C5 1.404(11) .
C4 H4 0.9300 .
C5 C6 1.353(10) .
C5 C8 1.524(10) .
C6 C7 1.441(11) .
C6 H6 0.9300 .
C7 C9 1.448(11) .
C9 C10 1.397(10) .
C9 C11 1.433(12) .
C10 C12 1.390(10) .
C10 H10 0.9300 .
C11 C13 1.407(12) .
C11 H11 0.9300 .
C12 C15 1.367(14) .
C12 C16 1.452(11) .
C13 C15 1.324(13) .
C13 C14 1.609(12) .
C14 H14A 0.9600 .
C14 H14B 0.9600 .
C14 H14C 0.9600 .
C15 H15 0.9300 .
C16 C21 1.401(10) .
C16 C17 1.417(11) .
C17 C18 1.368(11) .
C17 H17 0.9300 .
C18 C20 1.380(11) .
C18 C19 1.496(12) .
C20 C22 1.413(12) .
C20 H20 0.9300 .
C21 C22 1.319(10) .
C21 H21 0.9300 .
C22 C23 1.533(9) .
C24 C25 1.533(11) .
C25 C26 1.351(11) .
C25 C27 1.405(10) .
C26 C29 1.365(11) .
C26 H26 0.9300 .
C27 C28 1.342(11) .
C27 H27 0.9300 .
C28 C30 1.399(11) .
C28 C31 1.403(11) .
C29 C30 1.385(11) .
C29 C32 1.527(11) .
C30 H30 0.9300 .
C32 C33 1.355(9) .
C32 C34 1.420(11) .
C33 C32 1.355(9) 3_655
C33 H33 0.9300 .
C34 C35 1.367(10) .
C34 H34 0.9300 .
C35 C34 1.367(10) 3_655
C35 C36 1.52(2) .
C36 H36A 0.9201 .
C36 H36B 0.9449 .

loop_
_platon_squeeze_void_nr
_platon_squeeze_void_average_x
_platon_squeeze_void_average_y
_platon_squeeze_void_average_z
_platon_squeeze_void_volume
_platon_squeeze_void_count_electrons
1 0.335 0.019 0.006 10047.3 4378.0
